data_4121306
loop_
_publ_author_name
'Daniel J. Harrison'
'Graham M. Lee'
'Matthew C. Leclerc'
'Ilia Korobkov'
'R. Tom Baker'

_publ_section_title
;
 Cobalt Fluorocarbenes: Cycloaddition Reactions with Tetrafluoroethylene
 and Reactivity of the Perfluorometallacyclic Products
;
_journal_name_full 'Journal of the American Chemical Society'
_journal_page_first 18296
_journal_page_last 18299
_journal_paper_doi 10.1021/ja411503c
_journal_volume 135
_journal_year 2013
_chemical_formula_sum 'C36 H34 Co F8 P'
_chemical_formula_weight 708.53
_chemical_name_systematic
; 
 ? 
;
_space_group_IT_number 2
_symmetry_cell_setting triclinic
_symmetry_space_group_name_Hall '-P 1'
_symmetry_space_group_name_H-M 'P -1'
_atom_sites_solution_hydrogens geom
_atom_sites_solution_primary direct
_atom_sites_solution_secondary difmap
_audit_creation_method SHELXL-97
_cell_angle_alpha 97.1850(10)
_cell_angle_beta 95.6370(10)
_cell_angle_gamma 118.4360(10)
_cell_formula_units_Z 2
_cell_length_a 11.8486(2)
_cell_length_b 11.8713(2)
_cell_length_c 13.5919(2)
_cell_measurement_reflns_used 9827
_cell_measurement_temperature 200(2)
_cell_measurement_theta_max 30.41
_cell_measurement_theta_min 2.50
_cell_volume 1640.45(5)
_computing_cell_refinement 'APEX II, Bruker (2009)'
_computing_data_collection 'APEX II, Bruker (2009)'
_computing_data_reduction 'XPREP, Bruker (2009)'
_computing_molecular_graphics 'SHELXTL, Bruker (2004)'
_computing_publication_material 'SHELXTL, Bruker (2004)'
_computing_structure_refinement 'SHELXL-97 (Sheldrick, 2008)'
_computing_structure_solution 'SHELXS-97 (Sheldrick, 2008)'
_diffrn_ambient_temperature 200(2)
_diffrn_measured_fraction_theta_full 0.986
_diffrn_measured_fraction_theta_max 0.986
_diffrn_measurement_device_type 'Bruker APEX-II CCD'
_diffrn_measurement_method '\f and \w scans'
_diffrn_radiation_monochromator graphite
_diffrn_radiation_source 'fine-focus sealed tube'
_diffrn_radiation_type MoK\a
_diffrn_radiation_wavelength 0.71073
_diffrn_reflns_av_R_equivalents 0.0181
_diffrn_reflns_av_sigmaI/netI 0.0162
_diffrn_reflns_limit_h_max 16
_diffrn_reflns_limit_h_min -16
_diffrn_reflns_limit_k_max 16
_diffrn_reflns_limit_k_min -16
_diffrn_reflns_limit_l_max 19
_diffrn_reflns_limit_l_min -19
_diffrn_reflns_number 40888
_diffrn_reflns_theta_full 30.53
_diffrn_reflns_theta_max 30.53
_diffrn_reflns_theta_min 1.99
_exptl_absorpt_coefficient_mu 0.642
_exptl_absorpt_correction_T_max 0.8987
_exptl_absorpt_correction_T_min 0.8611
_exptl_absorpt_correction_type multi-scan
_exptl_absorpt_process_details 'SADABS, Bruker (2003)'
_exptl_crystal_colour orange
_exptl_crystal_density_diffrn 1.434
_exptl_crystal_density_meas ?
_exptl_crystal_description block
_exptl_crystal_F_000 728
_exptl_crystal_size_max 0.24
_exptl_crystal_size_mid 0.20
_exptl_crystal_size_min 0.17
_refine_diff_density_max 1.139
_refine_diff_density_min -0.520
_refine_diff_density_rms 0.060
_refine_ls_extinction_method none
_refine_ls_goodness_of_fit_ref 1.016
_refine_ls_hydrogen_treatment constr
_refine_ls_matrix_type full
_refine_ls_number_parameters 415
_refine_ls_number_reflns 9895
_refine_ls_number_restraints 114
_refine_ls_restrained_S_all 1.028
_refine_ls_R_factor_all 0.0512
_refine_ls_R_factor_gt 0.0423
_refine_ls_shift/su_max 0.002
_refine_ls_shift/su_mean 0.000
_refine_ls_structure_factor_coef Fsqd
_refine_ls_weighting_details 'calc w=1/[\s^2^(Fo^2^)+(0.0709P)^2^+0.6870P] where P=(Fo^2^+2Fc^2^)/3'
_refine_ls_weighting_scheme calc
_refine_ls_wR_factor_gt 0.1147
_refine_ls_wR_factor_ref 0.1230
_reflns_number_gt 8422
_reflns_number_total 9895
_reflns_threshold_expression >2sigma(I)
_cod_data_source_file ja411503c_si_005.cif
_cod_data_source_block tb038
_cod_depositor_comments
;
The following automatic conversions were performed:

'_exptl_crystal_density_meas' value 'n/a' was changed to '?' - the
value is perceived as not measured.

Automatic conversion script
Id: cif_fix_values 3008 2015-01-20 13:52:24Z robertas 
;
_cod_database_code 4121306

loop_
_symmetry_equiv_pos_as_xyz
'x, y, z'
'-x, -y, -z'

loop_
_atom_site_label
_atom_site_type_symbol
_atom_site_fract_x
_atom_site_fract_y
_atom_site_fract_z
_atom_site_U_iso_or_equiv
_atom_site_adp_type
_atom_site_occupancy
_atom_site_symmetry_multiplicity
_atom_site_calc_flag
_atom_site_refinement_flags
Co1 Co 0.372150(19) 0.179675(19) 0.127321(15) 0.02847(7) Uani 1 1 d .
P1 P 0.34752(4) 0.34175(4) 0.20348(3) 0.02701(9) Uani 1 1 d .
F1 F 0.49303(13) 0.37885(13) 0.01117(10) 0.0540(3) Uani 1 1 d .
F2 F 0.49900(14) 0.20395(15) -0.04300(10) 0.0608(3) Uani 1 1 d .
F3 F 0.68682(15) 0.44932(14) 0.15059(12) 0.0720(4) Uani 1 1 d .
F4 F 0.69619(16) 0.2773(2) 0.08641(13) 0.0832(5) Uani 1 1 d .
F5 F 0.58676(10) 0.34806(11) 0.29281(8) 0.0434(2) Uani 1 1 d .
F6 F 0.53984(16) 0.11159(17) 0.31716(13) 0.0752(5) Uani 1 1 d .
F7 F 0.58414(17) 0.06901(16) 0.17283(15) 0.0795(5) Uani 1 1 d .
F8 F 0.72841(13) 0.23411(16) 0.28384(12) 0.0657(4) Uani 1 1 d .
C1 C 0.17757(18) 0.06662(17) 0.05123(15) 0.0436(4) Uani 1 1 d .
H1A H 0.1276 0.1013 0.0221 0.052 Uiso 1 1 calc R
C2 C 0.18511(18) 0.04409(17) 0.15139(16) 0.0436(4) Uani 1 1 d .
H2A H 0.1402 0.0602 0.2007 0.052 Uiso 1 1 calc R
C3 C 0.2702(2) -0.00610(18) 0.16495(17) 0.0479(4) Uani 1 1 d .
H3A H 0.2928 -0.0303 0.2247 0.057 Uiso 1 1 calc R
C4 C 0.3164(2) -0.01412(18) 0.07335(18) 0.0498(5) Uani 1 1 d .
H4A H 0.3768 -0.0432 0.0613 0.060 Uiso 1 1 calc R
C5 C 0.2567(2) 0.02870(19) 0.00310(16) 0.0480(4) Uani 1 1 d .
H5A H 0.2683 0.0313 -0.0649 0.058 Uiso 1 1 calc R
C6 C 0.49446(17) 0.27506(17) 0.04378(13) 0.0365(3) Uani 1 1 d .
C7 C 0.61549(17) 0.3168(2) 0.12116(15) 0.0422(4) Uani 1 1 d .
C8 C 0.55027(16) 0.25169(17) 0.20626(13) 0.0342(3) Uani 1 1 d .
C9 C 0.6003(2) 0.1658(2) 0.24376(18) 0.0513(5) Uani 1 1 d .
C10 C 0.47208(16) 0.51116(16) 0.21150(14) 0.0367(3) Uani 1 1 d .
H10A H 0.4921 0.5250 0.1443 0.055 Uiso 1 1 calc R
H10B H 0.5513 0.5305 0.2570 0.055 Uiso 1 1 calc R
H10C H 0.4399 0.5691 0.2375 0.055 Uiso 1 1 calc R
C11 C 0.20171(14) 0.33871(15) 0.14215(12) 0.0300(3) Uani 1 1 d .
C12 C 0.08325(16) 0.27825(17) 0.17626(14) 0.0368(3) Uani 1 1 d .
H12A H 0.0783 0.2412 0.2348 0.044 Uiso 1 1 calc R
C13 C -0.02731(17) 0.27220(19) 0.12457(15) 0.0427(4) Uani 1 1 d .
H13A H -0.1076 0.2309 0.1481 0.051 Uiso 1 1 calc R
C14 C -0.02151(18) 0.3256(2) 0.03949(16) 0.0465(4) Uani 1 1 d .
H14A H -0.0975 0.3209 0.0044 0.056 Uiso 1 1 calc R
C15 C 0.09549(19) 0.3860(2) 0.00550(15) 0.0454(4) Uani 1 1 d .
H15A H 0.0999 0.4235 -0.0528 0.054 Uiso 1 1 calc R
C16 C 0.20688(17) 0.39221(18) 0.05602(13) 0.0372(3) Uani 1 1 d .
H16A H 0.2867 0.4330 0.0317 0.045 Uiso 1 1 calc R
C17 C 0.32600(16) 0.33877(18) 0.33438(12) 0.0366(3) Uani 1 1 d .
C18 C 0.3012(2) 0.4316(2) 0.38620(15) 0.0523(5) Uani 1 1 d .
H18A H 0.2941 0.4940 0.3526 0.063 Uiso 1 1 calc R
C19 C 0.2868(3) 0.4332(3) 0.48643(17) 0.0705(7) Uani 1 1 d .
H19A H 0.2704 0.4967 0.5215 0.085 Uiso 1 1 calc R
C20 C 0.2965(3) 0.3413(3) 0.53513(16) 0.0751(9) Uani 1 1 d .
H20A H 0.2845 0.3407 0.6032 0.090 Uiso 1 1 calc R
C21 C 0.3235(2) 0.2514(3) 0.48557(16) 0.0633(7) Uani 1 1 d .
H21A H 0.3323 0.1904 0.5201 0.076 Uiso 1 1 calc R
C22 C 0.33818(19) 0.2488(2) 0.38492(14) 0.0463(4) Uani 1 1 d .
H22A H 0.3564 0.1861 0.3509 0.056 Uiso 1 1 calc R
C23 C 0.1347(3) 0.6332(3) 0.3403(2) 0.0706(7) Uani 1 1 d U
C24 C 0.2312(4) 0.7104(4) 0.4218(3) 0.0882(10) Uani 1 1 d U
H24A H 0.2115 0.7097 0.4879 0.106 Uiso 1 1 calc R
C25 C 0.3572(5) 0.7893(4) 0.4081(4) 0.1140(15) Uani 1 1 d U
H25A H 0.4229 0.8441 0.4651 0.137 Uiso 1 1 calc R
C26 C 0.3884(4) 0.7902(4) 0.3162(5) 0.1138(16) Uani 1 1 d U
H26A H 0.4760 0.8434 0.3082 0.137 Uiso 1 1 calc R
C27 C 0.2933(5) 0.7137(4) 0.2342(3) 0.0928(11) Uani 1 1 d U
H27A H 0.3149 0.7150 0.1687 0.111 Uiso 1 1 calc R
C28 C 0.1678(4) 0.6355(3) 0.2451(2) 0.0720(7) Uani 1 1 d U
H28A H 0.1027 0.5825 0.1873 0.086 Uiso 1 1 calc R
C29 C -0.0017(4) 0.5452(5) 0.3523(4) 0.1233(16) Uani 1 1 d U
H29A H -0.0080 0.5562 0.4239 0.185 Uiso 1 1 calc R
H29B H -0.0261 0.4543 0.3263 0.185 Uiso 1 1 calc R
H29C H -0.0609 0.5673 0.3147 0.185 Uiso 1 1 calc R
C30 C 0.8969(3) 1.0065(3) 0.34647(19) 0.0685(7) Uani 1 1 d U
C31 C 0.7868(4) 0.9243(5) 0.2709(3) 0.1130(16) Uani 1 1 d U
H31A H 0.7195 0.9454 0.2580 0.136 Uiso 1 1 calc R
C32 C 0.7769(6) 0.8157(5) 0.2170(3) 0.143(3) Uani 1 1 d U
H32A H 0.7023 0.7611 0.1660 0.171 Uiso 1 1 calc R
C33 C 0.8722(7) 0.7821(4) 0.2342(3) 0.140(2) Uani 1 1 d U
H33A H 0.8644 0.7059 0.1948 0.168 Uiso 1 1 calc R
C34 C 0.9787(5) 0.8598(4) 0.3088(3) 0.1002(13) Uani 1 1 d U
H34A H 1.0446 0.8371 0.3229 0.120 Uiso 1 1 calc R
C35 C 0.9889(2) 0.9709(3) 0.3627(2) 0.0612(6) Uani 1 1 d U
H35A H 1.0637 1.0251 0.4136 0.073 Uiso 1 1 calc R
C36 C 0.9113(6) 1.1270(5) 0.4054(3) 0.1280(19) Uani 1 1 d U
H36A H 0.9935 1.1712 0.4540 0.192 Uiso 1 1 calc R
H36B H 0.8381 1.1049 0.4416 0.192 Uiso 1 1 calc R
H36C H 0.9117 1.1849 0.3599 0.192 Uiso 1 1 calc R

loop_
_atom_site_aniso_label
_atom_site_aniso_U_11
_atom_site_aniso_U_22
_atom_site_aniso_U_33
_atom_site_aniso_U_23
_atom_site_aniso_U_13
_atom_site_aniso_U_12
Co1 0.02650(11) 0.02595(11) 0.03320(11) 0.00546(8) 0.00527(8) 0.01327(8)
P1 0.02397(17) 0.02795(18) 0.02957(17) 0.00536(13) 0.00514(13) 0.01322(14)
F1 0.0570(7) 0.0609(7) 0.0632(7) 0.0379(6) 0.0278(6) 0.0352(6)
F2 0.0567(7) 0.0732(9) 0.0456(6) -0.0019(6) 0.0223(6) 0.0275(7)
F3 0.0574(8) 0.0519(8) 0.0666(9) 0.0179(6) 0.0013(7) -0.0040(6)
F4 0.0691(9) 0.1525(17) 0.0775(10) 0.0422(11) 0.0387(8) 0.0844(12)
F5 0.0372(5) 0.0467(6) 0.0417(5) -0.0027(4) -0.0029(4) 0.0217(5)
F6 0.0681(9) 0.0830(10) 0.0872(11) 0.0515(9) 0.0106(8) 0.0399(8)
F7 0.0818(11) 0.0688(9) 0.1039(12) -0.0061(8) -0.0091(9) 0.0598(9)
F8 0.0474(7) 0.0770(9) 0.0817(10) 0.0193(8) -0.0041(6) 0.0399(7)
C1 0.0333(8) 0.0312(8) 0.0525(10) -0.0003(7) -0.0062(7) 0.0096(7)
C2 0.0341(8) 0.0298(8) 0.0566(11) 0.0069(7) 0.0119(7) 0.0073(7)
C3 0.0466(10) 0.0283(8) 0.0613(12) 0.0142(8) 0.0052(9) 0.0124(7)
C4 0.0458(10) 0.0308(8) 0.0682(13) -0.0016(8) 0.0057(9) 0.0188(8)
C5 0.0467(10) 0.0344(9) 0.0467(10) -0.0052(7) 0.0013(8) 0.0117(8)
C6 0.0379(8) 0.0401(8) 0.0361(8) 0.0088(6) 0.0123(6) 0.0217(7)
C7 0.0303(8) 0.0501(10) 0.0481(9) 0.0124(8) 0.0124(7) 0.0199(7)
C8 0.0322(7) 0.0359(8) 0.0381(8) 0.0073(6) 0.0050(6) 0.0199(6)
C9 0.0468(10) 0.0513(11) 0.0633(12) 0.0141(9) -0.0002(9) 0.0312(9)
C10 0.0303(7) 0.0286(7) 0.0476(9) 0.0056(6) 0.0048(6) 0.0124(6)
C11 0.0263(6) 0.0320(7) 0.0337(7) 0.0041(5) 0.0060(5) 0.0164(6)
C12 0.0291(7) 0.0399(8) 0.0418(8) 0.0078(7) 0.0103(6) 0.0166(7)
C13 0.0262(7) 0.0468(10) 0.0536(10) 0.0040(8) 0.0082(7) 0.0180(7)
C14 0.0332(8) 0.0559(11) 0.0530(10) 0.0040(9) -0.0010(7) 0.0271(8)
C15 0.0434(10) 0.0589(12) 0.0428(9) 0.0133(8) 0.0043(7) 0.0322(9)
C16 0.0327(8) 0.0467(9) 0.0384(8) 0.0112(7) 0.0088(6) 0.0235(7)
C17 0.0313(7) 0.0440(9) 0.0302(7) 0.0044(6) 0.0055(6) 0.0158(7)
C18 0.0558(12) 0.0614(13) 0.0368(9) -0.0011(8) 0.0083(8) 0.0293(10)
C19 0.0705(16) 0.093(2) 0.0371(10) -0.0094(11) 0.0113(10) 0.0363(15)
C20 0.0552(13) 0.117(2) 0.0273(9) 0.0058(12) 0.0059(8) 0.0248(15)
C21 0.0516(12) 0.0873(18) 0.0372(10) 0.0245(11) 0.0041(8) 0.0214(12)
C22 0.0418(9) 0.0576(11) 0.0364(8) 0.0157(8) 0.0063(7) 0.0208(9)
C23 0.0772(17) 0.0625(15) 0.0819(18) 0.0100(13) 0.0195(14) 0.0423(14)
C24 0.111(3) 0.094(2) 0.0711(18) -0.0058(16) 0.0109(17) 0.066(2)
C25 0.093(3) 0.092(3) 0.143(4) -0.021(3) -0.017(3) 0.052(2)
C26 0.080(2) 0.0622(19) 0.214(5) 0.041(3) 0.047(3) 0.0402(18)
C27 0.131(3) 0.081(2) 0.122(3) 0.055(2) 0.068(3) 0.079(2)
C28 0.099(2) 0.0644(15) 0.0657(15) 0.0089(12) 0.0095(14) 0.0527(16)
C29 0.094(3) 0.113(3) 0.167(5) 0.044(3) 0.051(3) 0.045(3)
C30 0.0768(17) 0.0889(19) 0.0507(12) 0.0298(12) 0.0192(11) 0.0444(15)
C31 0.077(2) 0.136(4) 0.089(2) 0.063(2) -0.0125(18) 0.019(2)
C32 0.138(4) 0.090(3) 0.079(2) 0.040(2) -0.039(2) -0.033(3)
C33 0.248(6) 0.0581(19) 0.0566(19) 0.0117(15) 0.055(3) 0.026(3)
C34 0.137(3) 0.077(2) 0.100(3) 0.0341(19) 0.076(2) 0.050(2)
C35 0.0505(12) 0.0588(13) 0.0638(14) 0.0114(11) 0.0117(10) 0.0189(11)
C36 0.224(6) 0.163(4) 0.087(3) 0.046(3) 0.052(3) 0.157(5)

loop_
_atom_type_symbol
_atom_type_description
_atom_type_scat_dispersion_real
_atom_type_scat_dispersion_imag
_atom_type_scat_source
C C 0.0033 0.0016 'International Tables Vol C Tables 4.2.6.8 and 6.1.1.4'
H H 0.0000 0.0000 'International Tables Vol C Tables 4.2.6.8 and 6.1.1.4'
F F 0.0171 0.0103 'International Tables Vol C Tables 4.2.6.8 and 6.1.1.4'
P P 0.1023 0.0942 'International Tables Vol C Tables 4.2.6.8 and 6.1.1.4'
Co Co 0.3494 0.9721 'International Tables Vol C Tables 4.2.6.8 and 6.1.1.4'

loop_
_geom_angle_atom_site_label_1
_geom_angle_atom_site_label_2
_geom_angle_atom_site_label_3
_geom_angle
C6 Co1 C8 72.89(7)
C6 Co1 C4 104.09(8)
C8 Co1 C4 103.46(8)
C6 Co1 C5 90.68(8)
C8 Co1 C5 135.32(8)
C4 Co1 C5 39.67(9)
C6 Co1 C1 114.21(8)
C8 Co1 C1 168.12(7)
C4 Co1 C1 66.09(8)
C5 Co1 C1 38.94(8)
C6 Co1 C3 142.63(8)
C8 Co1 C3 102.62(8)
C4 Co1 C3 39.62(9)
C5 Co1 C3 66.09(9)
C1 Co1 C3 65.84(8)
C6 Co1 C2 153.38(8)
C8 Co1 C2 132.39(8)
C4 Co1 C2 65.79(8)
C5 Co1 C2 65.58(8)
C1 Co1 C2 39.38(8)
C3 Co1 C2 38.77(8)
C6 Co1 P1 98.58(5)
C8 Co1 P1 92.96(5)
C4 Co1 P1 155.07(6)
C5 Co1 P1 131.06(6)
C1 Co1 P1 95.23(6)
C3 Co1 P1 118.79(6)
C2 Co1 P1 89.28(6)
C10 P1 C11 101.87(8)
C10 P1 C17 101.92(8)
C11 P1 C17 103.71(7)
C10 P1 Co1 120.28(6)
C11 P1 Co1 111.77(5)
C17 P1 Co1 115.22(6)
C5 C1 C2 107.93(18)
C5 C1 Co1 70.21(11)
C2 C1 Co1 70.87(10)
C3 C2 C1 108.26(18)
C3 C2 Co1 70.30(11)
C1 C2 Co1 69.75(10)
C2 C3 C4 107.62(19)
C2 C3 Co1 70.94(10)
C4 C3 Co1 68.84(11)
C3 C4 C5 108.05(19)
C3 C4 Co1 71.54(11)
C5 C4 Co1 70.95(11)
C1 C5 C4 108.11(19)
C1 C5 Co1 70.86(11)
C4 C5 Co1 69.37(11)
F1 C6 F2 102.87(14)
F1 C6 C7 112.32(16)
F2 C6 C7 108.68(15)
F1 C6 Co1 120.18(12)
F2 C6 Co1 117.46(13)
C7 C6 Co1 95.09(11)
F4 C7 F3 106.70(17)
F4 C7 C6 112.88(17)
F3 C7 C6 111.60(16)
F4 C7 C8 114.71(17)
F3 C7 C8 111.57(16)
C6 C7 C8 99.43(13)
F5 C8 C9 101.85(14)
F5 C8 C7 109.23(14)
C9 C8 C7 113.53(16)
F5 C8 Co1 116.82(11)
C9 C8 Co1 122.64(13)
C7 C8 Co1 92.59(11)
F7 C9 F6 107.0(2)
F7 C9 F8 106.68(18)
F6 C9 F8 105.87(18)
F7 C9 C8 113.86(18)
F6 C9 C8 110.82(18)
F8 C9 C8 112.10(17)
C12 C11 C16 119.06(15)
C12 C11 P1 121.72(12)
C16 C11 P1 119.14(12)
C13 C12 C11 120.06(16)
C14 C13 C12 120.61(16)
C15 C14 C13 119.66(16)
C14 C15 C16 120.45(18)
C15 C16 C11 120.16(16)
C22 C17 C18 119.22(17)
C22 C17 P1 121.49(15)
C18 C17 P1 119.25(15)
C19 C18 C17 120.5(2)
C20 C19 C18 119.6(3)
C21 C20 C19 120.4(2)
C20 C21 C22 120.5(2)
C17 C22 C21 119.7(2)
C24 C23 C28 118.3(3)
C24 C23 C29 121.5(4)
C28 C23 C29 120.2(4)
C25 C24 C23 120.1(4)
C26 C25 C24 121.3(4)
C25 C26 C27 119.3(4)
C26 C27 C28 120.8(4)
C27 C28 C23 120.2(3)
C35 C30 C31 117.6(4)
C35 C30 C36 121.3(3)
C31 C30 C36 121.1(4)
C32 C31 C30 120.0(5)
C31 C32 C33 121.4(4)
C34 C33 C32 119.2(4)
C33 C34 C35 119.1(5)
C30 C35 C34 122.7(3)

loop_
_geom_bond_atom_site_label_1
_geom_bond_atom_site_label_2
_geom_bond_distance
Co1 C6 1.9375(17)
Co1 C8 1.9858(16)
Co1 C4 2.0742(19)
Co1 C5 2.0949(19)
Co1 C1 2.1033(17)
Co1 C3 2.1097(18)
Co1 C2 2.1181(18)
Co1 P1 2.2259(4)
P1 C10 1.8225(17)
P1 C11 1.8252(15)
P1 C17 1.8243(17)
F1 C6 1.367(2)
F2 C6 1.383(2)
F3 C7 1.364(3)
F4 C7 1.348(2)
F5 C8 1.404(2)
F6 C9 1.336(3)
F7 C9 1.328(3)
F8 C9 1.347(3)
C1 C5 1.399(3)
C1 C2 1.422(3)
C2 C3 1.403(3)
C3 C4 1.418(3)
C4 C5 1.415(3)
C6 C7 1.518(3)
C7 C8 1.537(2)
C8 C9 1.516(2)
C11 C12 1.397(2)
C11 C16 1.393(2)
C12 C13 1.390(2)
C13 C14 1.379(3)
C14 C15 1.383(3)
C15 C16 1.391(2)
C17 C22 1.394(3)
C17 C18 1.397(3)
C18 C19 1.388(3)
C19 C20 1.388(5)
C20 C21 1.372(5)
C21 C22 1.394(3)
C23 C24 1.369(5)
C23 C28 1.388(4)
C23 C29 1.490(5)
C24 C25 1.381(6)
C25 C26 1.336(7)
C26 C27 1.365(7)
C27 C28 1.364(5)
C30 C35 1.353(4)
C30 C31 1.408(5)
C30 C36 1.474(5)
C31 C32 1.348(8)
C32 C33 1.376(9)
C33 C34 1.370(8)
C34 C35 1.371(5)

loop_
_geom_torsion_atom_site_label_1
_geom_torsion_atom_site_label_2
_geom_torsion_atom_site_label_3
_geom_torsion_atom_site_label_4
_geom_torsion
C6 Co1 P1 C10 -22.11(9)
C8 Co1 P1 C10 51.02(9)
C4 Co1 P1 C10 -177.38(17)
C5 Co1 P1 C10 -120.58(11)
C1 Co1 P1 C10 -137.60(9)
C3 Co1 P1 C10 157.16(10)
C2 Co1 P1 C10 -176.57(9)
C6 Co1 P1 C11 97.20(8)
C8 Co1 P1 C11 170.33(7)
C4 Co1 P1 C11 -58.07(17)
C5 Co1 P1 C11 -1.27(10)
C1 Co1 P1 C11 -18.29(8)
C3 Co1 P1 C11 -83.53(9)
C2 Co1 P1 C11 -57.26(8)
C6 Co1 P1 C17 -144.75(8)
C8 Co1 P1 C17 -71.62(8)
C4 Co1 P1 C17 59.98(17)
C5 Co1 P1 C17 116.78(10)
C1 Co1 P1 C17 99.76(8)
C3 Co1 P1 C17 34.52(9)
C2 Co1 P1 C17 60.79(8)
C6 Co1 C1 C5 57.60(14)
C8 Co1 C1 C5 -67.2(4)
C4 Co1 C1 C5 -37.72(13)
C3 Co1 C1 C5 -81.28(14)
C2 Co1 C1 C5 -118.11(17)
P1 Co1 C1 C5 159.45(12)
C6 Co1 C1 C2 175.71(11)
C8 Co1 C1 C2 50.9(4)
C4 Co1 C1 C2 80.39(13)
C5 Co1 C1 C2 118.11(17)
C3 Co1 C1 C2 36.83(12)
P1 Co1 C1 C2 -82.44(11)
C5 C1 C2 C3 0.7(2)
Co1 C1 C2 C3 -59.99(13)
C5 C1 C2 Co1 60.73(13)
C6 Co1 C2 C3 110.37(19)
C8 Co1 C2 C3 -48.37(16)
C4 Co1 C2 C3 37.91(13)
C5 Co1 C2 C3 81.63(14)
C1 Co1 C2 C3 119.13(18)
P1 Co1 C2 C3 -141.71(12)
C6 Co1 C2 C1 -8.8(2)
C8 Co1 C2 C1 -167.50(11)
C4 Co1 C2 C1 -81.22(13)
C5 Co1 C2 C1 -37.50(12)
C3 Co1 C2 C1 -119.13(18)
P1 Co1 C2 C1 99.15(11)
C1 C2 C3 C4 0.3(2)
Co1 C2 C3 C4 -59.30(13)
C1 C2 C3 Co1 59.65(12)
C6 Co1 C3 C2 -136.21(14)
C8 Co1 C3 C2 145.55(12)
C4 Co1 C3 C2 -118.51(18)
C5 Co1 C3 C2 -80.20(14)
C1 Co1 C3 C2 -37.40(12)
P1 Co1 C3 C2 44.99(14)
C6 Co1 C3 C4 -17.7(2)
C8 Co1 C3 C4 -95.95(13)
C5 Co1 C3 C4 38.30(13)
C1 Co1 C3 C4 81.11(14)
C2 Co1 C3 C4 118.51(18)
P1 Co1 C3 C4 163.49(11)
C2 C3 C4 C5 -1.3(2)
Co1 C3 C4 C5 -61.93(13)
C2 C3 C4 Co1 60.63(13)
C6 Co1 C4 C3 169.03(12)
C8 Co1 C4 C3 93.62(13)
C5 Co1 C4 C3 -117.43(18)
C1 Co1 C4 C3 -80.41(13)
C2 Co1 C4 C3 -37.11(12)
P1 Co1 C4 C3 -36.2(2)
C6 Co1 C4 C5 -73.54(14)
C8 Co1 C4 C5 -148.95(13)
C1 Co1 C4 C5 37.03(13)
C3 Co1 C4 C5 117.43(18)
C2 Co1 C4 C5 80.33(14)
P1 Co1 C4 C5 81.2(2)
C2 C1 C5 C4 -1.5(2)
Co1 C1 C5 C4 59.61(13)
C2 C1 C5 Co1 -61.15(12)
C3 C4 C5 C1 1.8(2)
Co1 C4 C5 C1 -60.54(13)
C3 C4 C5 Co1 62.30(13)
C6 Co1 C5 C1 -129.64(13)
C8 Co1 C5 C1 164.35(12)
C4 Co1 C5 C1 118.83(19)
C3 Co1 C5 C1 80.58(13)
C2 Co1 C5 C1 37.92(12)
P1 Co1 C5 C1 -27.62(15)
C6 Co1 C5 C4 111.53(13)
C8 Co1 C5 C4 45.52(18)
C1 Co1 C5 C4 -118.83(19)
C3 Co1 C5 C4 -38.25(13)
C2 Co1 C5 C4 -80.91(14)
P1 Co1 C5 C4 -146.46(11)
C8 Co1 C6 F1 -119.81(15)
C4 Co1 C6 F1 140.18(15)
C5 Co1 C6 F1 102.43(15)
C1 Co1 C6 F1 70.38(16)
C3 Co1 C6 F1 151.71(14)
C2 Co1 C6 F1 76.5(2)
P1 Co1 C6 F1 -29.35(15)
C8 Co1 C6 F2 113.85(15)
C4 Co1 C6 F2 13.84(16)
C5 Co1 C6 F2 -23.92(15)
C1 Co1 C6 F2 -55.97(16)
C3 Co1 C6 F2 25.4(2)
C2 Co1 C6 F2 -49.9(2)
P1 Co1 C6 F2 -155.69(13)
C8 Co1 C6 C7 -0.28(11)
C4 Co1 C6 C7 -100.29(12)
C5 Co1 C6 C7 -138.04(12)
C1 Co1 C6 C7 -170.09(11)
C3 Co1 C6 C7 -88.76(16)
C2 Co1 C6 C7 -164.01(15)
P1 Co1 C6 C7 90.18(11)
F1 C6 C7 F4 -112.03(19)
F2 C6 C7 F4 1.1(2)
Co1 C6 C7 F4 122.37(16)
F1 C6 C7 F3 8.1(2)
F2 C6 C7 F3 121.28(17)
Co1 C6 C7 F3 -117.47(14)
F1 C6 C7 C8 125.95(15)
F2 C6 C7 C8 -120.90(15)
Co1 C6 C7 C8 0.35(13)
F4 C7 C8 F5 119.36(18)
F3 C7 C8 F5 -2.1(2)
C6 C7 C8 F5 -119.95(14)
F4 C7 C8 C9 6.5(3)
F3 C7 C8 C9 -115.02(18)
C6 C7 C8 C9 127.14(16)
F4 C7 C8 Co1 -121.03(17)
F3 C7 C8 Co1 117.50(14)
C6 C7 C8 Co1 -0.34(13)
C6 Co1 C8 F5 113.38(13)
C4 Co1 C8 F5 -145.77(13)
C5 Co1 C8 F5 -173.70(12)
C1 Co1 C8 F5 -118.2(4)
C3 Co1 C8 F5 -105.07(13)
C2 Co1 C8 F5 -76.41(15)
P1 Co1 C8 F5 15.31(12)
C6 Co1 C8 C9 -119.96(17)
C4 Co1 C8 C9 -19.11(18)
C5 Co1 C8 C9 -47.0(2)
C1 Co1 C8 C9 8.4(5)
C3 Co1 C8 C9 21.60(18)
C2 Co1 C8 C9 50.25(19)
P1 Co1 C8 C9 141.97(15)
C6 Co1 C8 C7 0.28(11)
C4 Co1 C8 C7 101.13(12)
C5 Co1 C8 C7 73.20(15)
C1 Co1 C8 C7 128.7(4)
C3 Co1 C8 C7 141.83(11)
C2 Co1 C8 C7 170.49(11)
P1 Co1 C8 C7 -97.79(10)
F5 C8 C9 F7 -176.30(18)
C7 C8 C9 F7 -59.0(2)
Co1 C8 C9 F7 50.7(3)
F5 C8 C9 F6 63.0(2)
C7 C8 C9 F6 -179.74(17)
Co1 C8 C9 F6 -70.0(2)
F5 C8 C9 F8 -55.1(2)
C7 C8 C9 F8 62.2(2)
Co1 C8 C9 F8 171.93(14)
C10 P1 C11 C12 -135.04(14)
C17 P1 C11 C12 -29.46(16)
Co1 P1 C11 C12 95.27(14)
C10 P1 C11 C16 48.28(15)
C17 P1 C11 C16 153.86(14)
Co1 P1 C11 C16 -81.41(14)
C16 C11 C12 C13 -0.1(3)
P1 C11 C12 C13 -176.77(14)
C11 C12 C13 C14 0.0(3)
C12 C13 C14 C15 -0.2(3)
C13 C14 C15 C16 0.6(3)
C14 C15 C16 C11 -0.7(3)
C12 C11 C16 C15 0.5(3)
P1 C11 C16 C15 177.23(15)
C10 P1 C17 C22 -125.55(16)
C11 P1 C17 C22 128.92(15)
Co1 P1 C17 C22 6.44(17)
C10 P1 C17 C18 52.23(17)
C11 P1 C17 C18 -53.31(17)
Co1 P1 C17 C18 -175.78(14)
C22 C17 C18 C19 -1.0(3)
P1 C17 C18 C19 -178.79(19)
C17 C18 C19 C20 -0.3(4)
C18 C19 C20 C21 1.7(4)
C19 C20 C21 C22 -1.7(4)
C18 C17 C22 C21 1.0(3)
P1 C17 C22 C21 178.75(16)
C20 C21 C22 C17 0.3(3)
C28 C23 C24 C25 0.9(5)
C29 C23 C24 C25 178.9(4)
C23 C24 C25 C26 -1.5(6)
C24 C25 C26 C27 1.5(6)
C25 C26 C27 C28 -0.9(5)
C26 C27 C28 C23 0.4(4)
C24 C23 C28 C27 -0.4(4)
C29 C23 C28 C27 -178.4(3)
C35 C30 C31 C32 -0.9(5)
C36 C30 C31 C32 179.0(4)
C30 C31 C32 C33 0.3(6)
C31 C32 C33 C34 1.0(6)
C32 C33 C34 C35 -1.6(5)
C31 C30 C35 C34 0.3(4)
C36 C30 C35 C34 -179.6(3)
C33 C34 C35 C30 1.0(5)
